data_7223121
loop_
_publ_author_name
'Stepanovs, D.'
'Jure, M.'
'Yanichev, A.'
'Belyakov, S.'
'Mishnev, A.'

_publ_section_title
;
 Molecular salts of propranolol with dicarboxylic acids: diversity of
 stoichiometry, supramolecular structures and physicochemical properties
;
_journal_issue 47
_journal_name_full CrystEngComm
_journal_page_first 9023
_journal_paper_doi 10.1039/C5CE01408E
_journal_volume 17
_journal_year 2015
_chemical_formula_moiety 'C16 H22 N O2, C4 H3 O4'
_chemical_formula_sum 'C20 H25 N O6'
_chemical_formula_weight 375.41
_chemical_name_common 'Propranolol maleate (1:1)'
_chemical_name_systematic
; 
 ? 
;
_space_group_IT_number 14
_symmetry_cell_setting monoclinic
_symmetry_space_group_name_Hall '-P 2yn'
_symmetry_space_group_name_H-M 'P 1 21/n 1'
_atom_sites_solution_hydrogens mixed
_atom_sites_solution_primary direct
_atom_sites_solution_secondary difmap
_audit_creation_method SHELXL-97
_audit_update_record
;
2015-06-16 deposited with the CCDC.
2015-11-01 downloaded from the CCDC.
;
_cell_angle_alpha 90.00
_cell_angle_beta 94.6180(10)
_cell_angle_gamma 90.00
_cell_formula_units_Z 4
_cell_length_a 9.2010(3)
_cell_length_b 8.7153(3)
_cell_length_c 24.7710(11)
_cell_measurement_temperature 173(2)
_cell_volume 1979.92(13)
_computing_cell_refinement 'HKL Scalepack (Otwinovski & Minor, 1997)'
_computing_data_collection 'KappaCCD Server Software (Nonius, 1997)'
_computing_data_reduction 'HKL Denzo and Scalepack (Otwinovski & Minor, 1997)'
_computing_molecular_graphics 'ORTEP-3 (Farrugia, 2012)'
_computing_publication_material
;
SHELXL-97 (Sheldrick, 2008), 
PLATON (Spek, 2009) and publCIF (Westrip, 2010)
;
_computing_structure_refinement 'SHELXL-97 (Sheldrick, 2008)'
_computing_structure_solution 'SIR2011 (Burla, 2012)'
_diffrn_ambient_temperature 173(2)
_diffrn_measured_fraction_theta_full 0.98
_diffrn_measured_fraction_theta_max 0.98
_diffrn_measurement_device_type 'Bruker-Nonius KappaCCD'
_diffrn_measurement_method '\f and \w scan'
_diffrn_radiation_monochromator graphite
_diffrn_radiation_source 'fine-focus sealed tube'
_diffrn_radiation_type MoK\a
_diffrn_radiation_wavelength 0.71073
_diffrn_reflns_av_R_equivalents 0.1475
_diffrn_reflns_av_sigmaI/netI 0.2099
_diffrn_reflns_limit_h_max 11
_diffrn_reflns_limit_h_min -11
_diffrn_reflns_limit_k_max 11
_diffrn_reflns_limit_k_min -9
_diffrn_reflns_limit_l_max 30
_diffrn_reflns_limit_l_min -32
_diffrn_reflns_number 11927
_diffrn_reflns_theta_full 27.60
_diffrn_reflns_theta_max 27.60
_diffrn_reflns_theta_min 1.65
_exptl_absorpt_coefficient_mu 0.093
_exptl_absorpt_correction_type none
_exptl_crystal_colour Colourless
_exptl_crystal_density_diffrn 1.259
_exptl_crystal_density_method 'not measured'
_exptl_crystal_description Needle
_exptl_crystal_F_000 800
_exptl_crystal_size_max 0.33
_exptl_crystal_size_mid 0.11
_exptl_crystal_size_min 0.09
_refine_diff_density_max 0.203
_refine_diff_density_min -0.201
_refine_diff_density_rms 0.047
_refine_ls_extinction_method none
_refine_ls_goodness_of_fit_ref 0.980
_refine_ls_hydrogen_treatment mixed
_refine_ls_matrix_type full
_refine_ls_number_parameters 260
_refine_ls_number_reflns 4491
_refine_ls_number_restraints 0
_refine_ls_restrained_S_all 0.980
_refine_ls_R_factor_all 0.2376
_refine_ls_R_factor_gt 0.0826
_refine_ls_shift/su_max 0.000
_refine_ls_shift/su_mean 0.000
_refine_ls_structure_factor_coef Fsqd
_refine_ls_weighting_details 'calc w=1/[\s^2^(Fo^2^)+(0.0459P)^2^+0.0000P] where P=(Fo^2^+2Fc^2^)/3'
_refine_ls_weighting_scheme calc
_refine_ls_wR_factor_gt 0.1179
_refine_ls_wR_factor_ref 0.1528
_reflns_number_gt 1813
_reflns_number_total 4491
_reflns_threshold_expression >2sigma(I)
_cod_data_source_file c5ce01408e2.cif
_cod_data_source_block pro-male-1-1
_cod_depositor_comments 'Adding full bibliography for 7223119--7223124.cif.'
_cod_original_cell_volume 1979.93(13)
_cod_original_sg_symbol_H-M 'P 21/n'
_cod_database_code 7223121

loop_
_symmetry_equiv_pos_as_xyz
'x, y, z'
'-x+1/2, y+1/2, -z+1/2'
'-x, -y, -z'
'x-1/2, -y-1/2, z-1/2'

loop_
_atom_site_label
_atom_site_type_symbol
_atom_site_fract_x
_atom_site_fract_y
_atom_site_fract_z
_atom_site_U_iso_or_equiv
_atom_site_adp_type
_atom_site_occupancy
_atom_site_symmetry_multiplicity
_atom_site_calc_flag
_atom_site_refinement_flags
O11 O 0.3214(2) 0.0712(2) 0.08706(10) 0.0344(6) Uani 1 1 d .
O20 O 0.8207(3) 0.5046(3) 0.17480(12) 0.0546(8) Uani 1 1 d .
H20 H 0.705(5) 0.517(5) 0.1709(19) 0.110(17) Uiso 1 1 d .
O15 O 0.1373(2) 0.1898(3) 0.16726(11) 0.0393(7) Uani 1 1 d .
H15 H 0.140(4) 0.152(4) 0.2048(18) 0.081(14) Uiso 1 1 d .
N16 N 0.1922(3) 0.5097(3) 0.14558(13) 0.0321(7) Uani 1 1 d .
H16B H 0.105(3) 0.488(3) 0.1591(14) 0.046(10) Uiso 1 1 d .
H16A H 0.260(3) 0.538(3) 0.1756(14) 0.032(10) Uiso 1 1 d .
O26 O 0.3936(2) 0.5865(3) 0.23046(10) 0.0514(7) Uani 1 1 d .
C10 C 0.3935(3) -0.2324(3) -0.00981(15) 0.0321(9) Uani 1 1 d .
C9 C 0.3278(3) -0.1053(3) 0.01509(15) 0.0316(9) Uani 1 1 d .
C14 C 0.2572(3) 0.3762(3) 0.11910(14) 0.0334(9) Uani 1 1 d .
H14A H 0.3503 0.4053 0.1063 0.040 Uiso 1 1 calc R
H14B H 0.1934 0.3438 0.0881 0.040 Uiso 1 1 calc R
O27 O 0.5576(3) 0.5158(3) 0.17478(11) 0.0554(7) Uani 1 1 d .
C1 C 0.3938(3) -0.0494(3) 0.06514(14) 0.0300(8) Uani 1 1 d .
C8 C 0.1980(3) -0.0419(4) -0.01023(15) 0.0348(9) Uani 1 1 d .
H8 H 0.1550 0.0416 0.0056 0.042 Uiso 1 1 calc R
O21 O 1.0071(3) 0.5378(3) 0.23441(12) 0.0708(9) Uani 1 1 d .
C2 C 0.5184(3) -0.1143(3) 0.08895(15) 0.0358(9) Uani 1 1 d .
H2 H 0.5603 -0.0770 0.1218 0.043 Uiso 1 1 calc R
C6 C 0.1992(4) -0.2289(4) -0.08183(16) 0.0437(10) Uani 1 1 d .
H6 H 0.1559 -0.2703 -0.1138 0.052 Uiso 1 1 calc R
C13 C 0.2791(3) 0.2446(3) 0.15914(14) 0.0324(9) Uani 1 1 d .
H13 H 0.3233 0.2851 0.1935 0.039 Uiso 1 1 calc R
C3 C 0.5825(3) -0.2385(4) 0.06311(16) 0.0400(10) Uani 1 1 d .
H3 H 0.6669 -0.2828 0.0794 0.048 Uiso 1 1 calc R
C5 C 0.3244(4) -0.2908(4) -0.05841(15) 0.0392(10) Uani 1 1 d .
H5 H 0.3657 -0.3742 -0.0749 0.047 Uiso 1 1 calc R
C7 C 0.1346(4) -0.1018(4) -0.05773(16) 0.0413(10) Uani 1 1 d .
H7 H 0.0495 -0.0588 -0.0739 0.050 Uiso 1 1 calc R
C4 C 0.5243(4) -0.2950(4) 0.01528(16) 0.0398(10) Uani 1 1 d .
H4 H 0.5703 -0.3753 -0.0012 0.048 Uiso 1 1 calc R
C12 C 0.3773(3) 0.1219(4) 0.13949(14) 0.0337(9) Uani 1 1 d .
H12A H 0.4750 0.1624 0.1377 0.040 Uiso 1 1 calc R
H12B H 0.3822 0.0362 0.1645 0.040 Uiso 1 1 calc R
C17 C 0.1666(4) 0.6489(4) 0.11039(16) 0.0414(10) Uani 1 1 d .
H17 H 0.2584 0.6745 0.0950 0.050 Uiso 1 1 calc R
C22 C 0.8772(4) 0.5488(4) 0.22126(19) 0.0507(11) Uani 1 1 d .
C25 C 0.5223(4) 0.5738(4) 0.21881(17) 0.0455(10) Uani 1 1 d .
C19 C 0.1256(4) 0.7816(4) 0.14535(17) 0.0590(12) Uani 1 1 d .
H19A H 0.2015 0.7981 0.1737 0.088 Uiso 1 1 calc R
H19C H 0.0360 0.7585 0.1610 0.088 Uiso 1 1 calc R
H19B H 0.1133 0.8725 0.1236 0.088 Uiso 1 1 calc R
C24 C 0.6378(4) 0.6291(5) 0.25932(18) 0.0752(15) Uani 1 1 d .
H24 H 0.6033 0.6791 0.2889 0.090 Uiso 1 1 calc R
C23 C 0.7827(4) 0.6196(6) 0.26056(19) 0.0815(16) Uani 1 1 d .
H23 H 0.8326 0.6643 0.2907 0.098 Uiso 1 1 calc R
C18 C 0.0534(4) 0.6164(4) 0.06407(18) 0.0650(13) Uani 1 1 d .
H18C H 0.0852 0.5321 0.0431 0.097 Uiso 1 1 calc R
H18B H 0.0408 0.7058 0.0415 0.097 Uiso 1 1 calc R
H18A H -0.0376 0.5908 0.0783 0.097 Uiso 1 1 calc R

loop_
_atom_site_aniso_label
_atom_site_aniso_U_11
_atom_site_aniso_U_22
_atom_site_aniso_U_33
_atom_site_aniso_U_23
_atom_site_aniso_U_13
_atom_site_aniso_U_12
O11 0.0386(12) 0.0338(13) 0.0302(17) -0.0065(11) -0.0020(12) 0.0058(10)
O20 0.0530(18) 0.0711(19) 0.042(2) -0.0188(15) 0.0160(15) -0.0024(14)
O15 0.0374(14) 0.0458(15) 0.0353(19) 0.0017(13) 0.0068(12) -0.0034(11)
N16 0.0309(17) 0.0309(17) 0.034(2) -0.0015(15) 0.0025(16) -0.0032(14)
O26 0.0354(14) 0.0729(18) 0.046(2) -0.0229(14) 0.0047(13) 0.0016(12)
C10 0.042(2) 0.0258(19) 0.030(3) 0.0018(18) 0.0100(18) 0.0022(16)
C9 0.0342(19) 0.0286(19) 0.033(3) 0.0027(18) 0.0102(18) -0.0059(15)
C14 0.0396(19) 0.0343(19) 0.027(2) -0.0065(17) 0.0089(17) -0.0044(16)
O27 0.0505(16) 0.0793(19) 0.0370(19) -0.0207(15) 0.0067(13) -0.0087(13)
C1 0.0336(19) 0.0252(19) 0.032(2) -0.0023(17) 0.0086(18) 0.0013(15)
C8 0.041(2) 0.029(2) 0.035(3) -0.0039(18) 0.0078(19) 0.0018(16)
O21 0.0396(16) 0.114(2) 0.060(2) 0.0001(18) 0.0143(15) 0.0136(15)
C2 0.0369(19) 0.032(2) 0.038(3) -0.0019(18) 0.0048(18) 0.0006(15)
C6 0.055(2) 0.048(2) 0.028(3) -0.0044(19) 0.002(2) -0.0075(19)
C13 0.0347(18) 0.0329(19) 0.030(2) -0.0013(17) 0.0018(16) -0.0036(15)
C3 0.0374(19) 0.033(2) 0.049(3) 0.005(2) 0.004(2) 0.0092(16)
C5 0.051(2) 0.033(2) 0.035(3) -0.0050(19) 0.013(2) -0.0014(18)
C7 0.046(2) 0.040(2) 0.038(3) 0.001(2) 0.005(2) 0.0027(17)
C4 0.044(2) 0.032(2) 0.045(3) -0.0023(19) 0.014(2) 0.0046(17)
C12 0.0328(18) 0.038(2) 0.030(3) -0.0051(18) -0.0040(17) -0.0035(15)
C17 0.048(2) 0.030(2) 0.046(3) 0.0093(19) 0.007(2) -0.0020(16)
C22 0.043(2) 0.065(3) 0.045(3) 0.002(2) 0.012(2) 0.010(2)
C25 0.047(2) 0.048(2) 0.042(3) -0.015(2) 0.005(2) -0.0001(18)
C19 0.068(3) 0.031(2) 0.079(4) 0.006(2) 0.009(2) 0.0045(18)
C24 0.046(3) 0.133(4) 0.047(3) -0.048(3) 0.005(2) 0.008(2)
C23 0.044(3) 0.146(5) 0.055(4) -0.049(3) 0.006(2) 0.005(2)
C18 0.072(3) 0.057(3) 0.062(4) 0.021(2) -0.018(3) -0.003(2)

loop_
_atom_type_symbol
_atom_type_description
_atom_type_scat_dispersion_real
_atom_type_scat_dispersion_imag
_atom_type_scat_source
C C 0.0033 0.0016 'International Tables Vol C Tables 4.2.6.8 and 6.1.1.4'
H H 0.0000 0.0000 'International Tables Vol C Tables 4.2.6.8 and 6.1.1.4'
N N 0.0061 0.0033 'International Tables Vol C Tables 4.2.6.8 and 6.1.1.4'
O O 0.0106 0.0060 'International Tables Vol C Tables 4.2.6.8 and 6.1.1.4'

loop_
_geom_angle_atom_site_label_1
_geom_angle_atom_site_label_2
_geom_angle_atom_site_label_3
_geom_angle
C1 O11 C12 116.4(2)
C22 O20 H20 112(2)
C13 O15 H15 107(2)
C14 N16 C17 115.2(3)
C14 N16 H16B 113.6(19)
C17 N16 H16B 106(2)
C14 N16 H16A 106.3(17)
C17 N16 H16A 107.8(17)
H16B N16 H16A 108(3)
C5 C10 C4 122.9(3)
C5 C10 C9 118.2(3)
C4 C10 C9 118.9(3)
C8 C9 C1 122.6(3)
C8 C9 C10 118.9(3)
C1 C9 C10 118.5(3)
N16 C14 C13 109.9(3)
N16 C14 H14A 109.7
C13 C14 H14A 109.7
N16 C14 H14B 109.7
C13 C14 H14B 109.7
H14A C14 H14B 108.2
C25 O27 H20 112.4(19)
C2 C1 O11 124.0(3)
C2 C1 C9 121.2(3)
O11 C1 C9 114.7(3)
C7 C8 C9 121.1(3)
C7 C8 H8 119.5
C9 C8 H8 119.5
C1 C2 C3 119.2(3)
C1 C2 H2 120.4
C3 C2 H2 120.4
C5 C6 C7 120.1(4)
C5 C6 H6 119.9
C7 C6 H6 119.9
O15 C13 C12 112.9(2)
O15 C13 C14 105.8(3)
C12 C13 C14 112.1(3)
O15 C13 H13 108.6
C12 C13 H13 108.6
C14 C13 H13 108.6
C4 C3 C2 121.8(3)
C4 C3 H3 119.1
C2 C3 H3 119.1
C6 C5 C10 121.9(3)
C6 C5 H5 119.0
C10 C5 H5 119.0
C8 C7 C6 119.7(3)
C8 C7 H7 120.1
C6 C7 H7 120.1
C3 C4 C10 120.4(3)
C3 C4 H4 119.8
C10 C4 H4 119.8
O11 C12 C13 109.4(3)
O11 C12 H12A 109.8
C13 C12 H12A 109.8
O11 C12 H12B 109.8
C13 C12 H12B 109.8
H12A C12 H12B 108.2
N16 C17 C19 108.7(3)
N16 C17 C18 110.8(3)
C19 C17 C18 112.9(3)
N16 C17 H17 108.1
C19 C17 H17 108.1
C18 C17 H17 108.1
O21 C22 O20 122.3(4)
O21 C22 C23 118.0(4)
O20 C22 C23 119.6(3)
O26 C25 O27 123.3(4)
O26 C25 C24 117.2(3)
O27 C25 C24 119.5(3)
C17 C19 H19A 109.5
C17 C19 H19C 109.5
H19A C19 H19C 109.5
C17 C19 H19B 109.5
H19A C19 H19B 109.5
H19C C19 H19B 109.5
C23 C24 C25 131.0(4)
C23 C24 H24 114.5
C25 C24 H24 114.5
C24 C23 C22 130.2(4)
C24 C23 H23 114.9
C22 C23 H23 114.9
C17 C18 H18C 109.5
C17 C18 H18B 109.5
H18C C18 H18B 109.5
C17 C18 H18A 109.5
H18C C18 H18A 109.5
H18B C18 H18A 109.5

loop_
_geom_bond_atom_site_label_1
_geom_bond_atom_site_label_2
_geom_bond_distance
O11 C1 1.379(3)
O11 C12 1.428(4)
O20 C22 1.283(5)
O20 H20 1.06(5)
O15 C13 1.418(3)
O15 H15 0.98(4)
N16 C14 1.485(4)
N16 C17 1.501(4)
N16 H16B 0.92(3)
N16 H16A 0.96(3)
O26 C25 1.245(4)
C10 C5 1.410(5)
C10 C4 1.418(5)
C10 C9 1.426(4)
C9 C8 1.416(4)
C9 C1 1.422(5)
C14 C13 1.519(4)
C14 H14A 0.9700
C14 H14B 0.9700
O27 C25 1.268(4)
O27 H20 1.37(5)
C1 C2 1.369(4)
C8 C7 1.373(5)
C8 H8 0.9300
O21 C22 1.217(4)
C2 C3 1.411(4)
C2 H2 0.9300
C6 C5 1.360(5)
C6 C7 1.412(4)
C6 H6 0.9300
C13 C12 1.505(4)
C13 H13 0.9800
C3 C4 1.353(5)
C3 H3 0.9300
C5 H5 0.9300
C7 H7 0.9300
C4 H4 0.9300
C12 H12A 0.9700
C12 H12B 0.9700
C17 C19 1.511(5)
C17 C18 1.513(5)
C17 H17 0.9800
C22 C23 1.491(5)
C25 C24 1.483(5)
C19 H19A 0.9600
C19 H19C 0.9600
C19 H19B 0.9600
C24 C23 1.333(5)
C24 H24 0.9300
C23 H23 0.9300
C18 H18C 0.9600
C18 H18B 0.9600
C18 H18A 0.9600

loop_
_geom_torsion_atom_site_label_1
_geom_torsion_atom_site_label_2
_geom_torsion_atom_site_label_3
_geom_torsion_atom_site_label_4
_geom_torsion
C5 C10 C9 C8 -0.9(4)
C4 C10 C9 C8 179.4(3)
C5 C10 C9 C1 177.7(3)
C4 C10 C9 C1 -2.0(4)
C17 N16 C14 C13 179.3(3)
C12 O11 C1 C2 -4.3(4)
C12 O11 C1 C9 174.9(3)
C8 C9 C1 C2 179.2(3)
C10 C9 C1 C2 0.7(4)
C8 C9 C1 O11 0.0(4)
C10 C9 C1 O11 -178.5(2)
C1 C9 C8 C7 -177.9(3)
C10 C9 C8 C7 0.6(4)
O11 C1 C2 C3 179.3(3)
C9 C1 C2 C3 0.2(4)
N16 C14 C13 O15 70.7(3)
N16 C14 C13 C12 -165.9(3)
C1 C2 C3 C4 0.2(5)
C7 C6 C5 C10 0.3(5)
C4 C10 C5 C6 -179.8(3)
C9 C10 C5 C6 0.5(5)
C9 C8 C7 C6 0.2(5)
C5 C6 C7 C8 -0.6(5)
C2 C3 C4 C10 -1.6(5)
C5 C10 C4 C3 -177.2(3)
C9 C10 C4 C3 2.5(5)
C1 O11 C12 C13 -175.4(2)
O15 C13 C12 O11 64.6(4)
C14 C13 C12 O11 -54.7(3)
C14 N16 C17 C19 -170.2(3)
C14 N16 C17 C18 65.1(4)
O26 C25 C24 C23 173.7(5)
O27 C25 C24 C23 -5.9(7)
C25 C24 C23 C22 -0.3(9)
O21 C22 C23 C24 -171.1(5)
O20 C22 C23 C24 10.3(8)
